data_8100920
loop_
_publ_author_name
'Mahmoudkhani, Amir H.'
'Casari, Barbara'
'Langer, Vratislav'

_publ_section_title
;
Refinement of the crystal structure of bis(2,4-pentanedionato-O,O')-
oxovanadium(IV) at 183 K, VO(C~5~H~7~O~2~)~2~
;
_journal_issue 2
_journal_name_full 'Zeitschrift f\"ur Kristallographie - New Crystal Structures'
_journal_page_first 205
_journal_page_last 206
_journal_volume 216
_journal_year 2001
_chemical_formula_structural 'C10 H14 O5 V'
_chemical_formula_sum 'C10 H14 O5 V'
_chemical_formula_weight 265.15
_chemical_name_common 'Vanadyl acetylacetonate'
_space_group_IT_number 2
_symmetry_cell_setting triclinic
_symmetry_space_group_name_Hall '-P 1'
_symmetry_space_group_name_H-M 'P -1'
_cell_angle_alpha 72.926(1)
_cell_angle_beta 72.051(1)
_cell_angle_gamma 66.840(1)
_cell_formula_units_Z 2
_cell_length_a 7.3859(1)
_cell_length_b 8.1723(1)
_cell_length_c 11.2039(1)
_cell_measurement_temperature 183(2)
_cell_volume 579.900(12)
_diffrn_ambient_temperature 183(2)
_exptl_crystal_density_diffrn 1.519
_cod_depositor_comments
;
The following automatic conversions were performed:
'_symmetry_cell_setting' value 'Triclinic' changed to 'triclinic'
according to '/home/saulius/struct/CIF-dictionaries/cif_core.dic'
dictionary named 'cif_core.dic' version 2.4.1 from 2010-06-29.

Automatic conversion script
Id: cif_fix_enum 1527 2010-12-29 10:47:43Z saulius 
;
_cod_database_code 8100920

loop_
_symmetry_equiv_pos_as_xyz
'x, y, z'
'-x, -y, -z'

loop_
_atom_site_label
_atom_site_type_symbol
_atom_site_fract_x
_atom_site_fract_y
_atom_site_fract_z
_atom_site_U_iso_or_equiv
_atom_site_adp_type
_atom_site_occupancy
_atom_site_symmetry_multiplicity
_atom_site_calc_flag
_atom_site_refinement_flags
_atom_site_disorder_assembly
_atom_site_disorder_group
V1 V 0.35799(4) 0.70814(4) 0.27747(3) 0.01927(8) Uani 1 1 d . . .
O11 O 0.56221(18) 0.58259(16) 0.14333(11) 0.0231(2) Uani 1 1 d . . .
O21 O 0.27957(19) 0.76992(16) 0.44744(11) 0.0228(2) Uani 1 1 d . . .
O12 O 0.50739(19) 0.88050(16) 0.23089(11) 0.0239(3) Uani 1 1 d . . .
O22 O 0.35110(19) 0.46203(16) 0.36519(11) 0.0233(2) Uani 1 1 d . . .
C24 C 0.2738(2) 0.4069(2) 0.48233(16) 0.0202(3) Uani 1 1 d . . .
C12 C 0.6771(2) 0.6483(2) 0.04455(16) 0.0215(3) Uani 1 1 d . . .
C22 C 0.2079(2) 0.6846(2) 0.55624(15) 0.0211(3) Uani 1 1 d . . .
C14 C 0.6367(3) 0.9105(2) 0.12827(16) 0.0211(3) Uani 1 1 d . . .
C13 C 0.7152(3) 0.8075(2) 0.03241(16) 0.0235(3) Uani 1 1 d . . .
H13 H 0.7986 0.8480 -0.0449 0.028 Uiso 1 1 calc R . .
C15 C 0.7100(3) 1.0634(2) 0.11540(17) 0.0268(4) Uani 1 1 d . . .
H15A H 0.6019 1.1574 0.1587 0.040 Uiso 1 1 calc R . .
H15B H 0.7491 1.1152 0.0246 0.040 Uiso 1 1 calc R . .
H15C H 0.8269 1.0174 0.1545 0.040 Uiso 1 1 calc R . .
C25 C 0.2735(3) 0.2154(2) 0.51681(17) 0.0252(3) Uani 1 1 d . . .
H25A H 0.2751 0.1790 0.4405 0.038 Uiso 1 1 calc R . .
H25B H 0.1519 0.2073 0.5822 0.038 Uiso 1 1 calc R . .
H25C H 0.3934 0.1347 0.5503 0.038 Uiso 1 1 calc R . .
C23 C 0.1993(3) 0.5104(2) 0.57723(16) 0.0235(3) Uani 1 1 d . . .
H23 H 0.1396 0.4596 0.6606 0.028 Uiso 1 1 calc R . .
O1 O 0.16059(19) 0.81073(18) 0.22008(12) 0.0290(3) Uani 1 1 d . . .
C21 C 0.1338(3) 0.7845(3) 0.66418(17) 0.0310(4) Uani 1 1 d . . .
H21A H 0.2256 0.8488 0.6564 0.046 Uiso 1 1 calc R . .
H21B H 0.1290 0.6978 0.7459 0.046 Uiso 1 1 calc R . .
H21C H -0.0017 0.8723 0.6607 0.046 Uiso 1 1 calc R . .
C11 C 0.7734(3) 0.5398(3) -0.06002(19) 0.0316(4) Uani 1 1 d . . .
H11A H 0.8550 0.4168 -0.0258 0.047 Uiso 1 1 calc R . .
H11B H 0.8600 0.5985 -0.1296 0.047 Uiso 1 1 calc R . .
H11C H 0.6681 0.5336 -0.0928 0.047 Uiso 1 1 calc R . .

loop_
_atom_site_aniso_label
_atom_site_aniso_U_11
_atom_site_aniso_U_22
_atom_site_aniso_U_33
_atom_site_aniso_U_23
_atom_site_aniso_U_13
_atom_site_aniso_U_12
V1 0.02179(14) 0.01889(13) 0.01714(13) -0.00411(9) -0.00256(10) -0.00767(10)
O11 0.0253(6) 0.0224(5) 0.0222(6) -0.0074(4) 0.0001(5) -0.0103(5)
O21 0.0300(6) 0.0208(5) 0.0179(5) -0.0044(4) -0.0014(5) -0.0114(5)
O12 0.0311(6) 0.0228(6) 0.0200(6) -0.0046(4) -0.0027(5) -0.0133(5)
O22 0.0292(6) 0.0209(5) 0.0215(6) -0.0059(4) -0.0018(5) -0.0118(5)
C24 0.0184(7) 0.0180(7) 0.0243(8) -0.0037(6) -0.0056(6) -0.0059(6)
C12 0.0184(7) 0.0241(7) 0.0216(7) -0.0058(6) -0.0034(6) -0.0063(6)
C22 0.0212(7) 0.0215(7) 0.0202(7) -0.0056(6) -0.0040(6) -0.0060(6)
C14 0.0228(7) 0.0201(7) 0.0218(7) 0.0001(6) -0.0095(6) -0.0078(6)
C13 0.0224(8) 0.0258(8) 0.0232(8) -0.0046(6) -0.0021(6) -0.0114(6)
C15 0.0348(9) 0.0246(8) 0.0268(8) -0.0017(6) -0.0096(7) -0.0161(7)
C25 0.0283(8) 0.0195(7) 0.0282(8) -0.0028(6) -0.0051(7) -0.0107(7)
C23 0.0264(8) 0.0212(7) 0.0211(7) -0.0033(6) -0.0005(6) -0.0102(6)
O1 0.0261(6) 0.0316(7) 0.0273(6) -0.0059(5) -0.0076(5) -0.0061(5)
C21 0.0434(11) 0.0267(9) 0.0229(8) -0.0093(7) 0.0015(7) -0.0152(8)
C11 0.0297(9) 0.0371(10) 0.0309(9) -0.0176(8) 0.0059(7) -0.0158(8)

loop_
_geom_bond_atom_site_label_1
_geom_bond_atom_site_label_2
_geom_bond_distance
_geom_bond_site_symmetry_2
_geom_bond_publ_flag
V1 O1 1.5943(13) . yes
V1 O21 1.9676(12) . yes
V1 O11 1.9692(12) . yes
V1 O22 1.9755(12) . yes
V1 O12 1.9774(12) . yes
O11 C12 1.290(2) . yes
O21 C22 1.283(2) . yes
O12 C14 1.279(2) . yes
O22 C24 1.283(2) . yes
C24 C23 1.397(2) . ?
C24 C25 1.498(2) . ?
C12 C13 1.397(2) . ?
C12 C11 1.505(2) . ?
C22 C23 1.397(2) . ?
C22 C21 1.499(2) . ?
C14 C13 1.401(2) . ?
C14 C15 1.501(2) . ?
C13 H13 0.95 . ?
C15 H15A 0.98 . ?
C15 H15B 0.98 . ?
C15 H15C 0.98 . ?
C25 H25A 0.98 . ?
C25 H25B 0.98 . ?
C25 H25C 0.98 . ?
C23 H23 0.95 . ?
C21 H21A 0.98 . ?
C21 H21B 0.98 . ?
C21 H21C 0.98 . ?
C11 H11A 0.98 . ?
C11 H11B 0.98 . ?
C11 H11C 0.98 . ?
